data_1556964
loop_
_publ_author_name
'Svensson, Goran'
'Olson, Solveig'
'Albertsson, Jorgen'

_publ_section_title
;
 Coordination Between Lead and Oxydiacetic Acid
;
_journal_name_full 'Acta Chemica Scandinavica'
_journal_page_first 868
_journal_page_last 872
_journal_paper_doi 10.3891/acta.chem.scand.52-0868
_journal_volume 52
_journal_year 1998
_chemical_formula_sum 'C12 H14 N2 O22 Pb4'
_chemical_formula_weight 1367.04
_space_group_IT_number 57
_space_group_name_Hall '-P 2c 2b'
_space_group_name_H-M_alt 'P b c m'
_symmetry_cell_setting orthorhombic
_symmetry_Int_Tables_number 57
_symmetry_space_group_name_Hall '-P 2c 2b'
_symmetry_space_group_name_H-M 'P b c m'
_cell_angle_alpha 90.
_cell_angle_beta 90.
_cell_angle_gamma 90.
_cell_formula_units_Z 4
_cell_length_a 9.309(2)
_cell_length_b 8.4023(14)
_cell_length_c 34.331(6)
_cell_volume 2685.3(9)
_diffrn_ambient_temperature 293
_diffrn_radiation_probe x-ray
_diffrn_radiation_type MoK\a
_diffrn_radiation_wavelength 0.71069
_exptl_absorpt_coefficient_mu 25.2
_exptl_crystal_density_diffrn 3.426
_refine_ls_goodness_of_fit_ref 1.06
_refine_ls_number_parameters 154
_refine_ls_number_reflns 2701
_refine_ls_R_factor_gt 0.055
_refine_ls_wR_factor_gt 0.160
_cod_data_source_file Acta-Chem-Scand-1998-52-868.cif
_cod_data_source_block 1
_cod_depositor_comments
;
Formula :   Pb4(C4H4O5)3(NO3)2.H2O
;
_cod_original_cell_volume 2685.4(8)
_cod_original_formula_sum 'C12 H14 O22 N2 Pb4'
_cod_database_code 1556964

loop_
_space_group_symop_id
_space_group_symop_operation_xyz
1 x,y,z
2 -x,-y,1/2+z
3 x,1/2-y,-z
4 -x,1/2+y,1/2-z
5 -x,-y,-z
6 x,y,1/2-z
7 -x,1/2+y,z
8 x,1/2-y,1/2+z

loop_
_atom_site_label
_atom_site_type_symbol
_atom_site_thermal_displace_type
_atom_site_fract_x
_atom_site_fract_y
_atom_site_fract_z
_atom_site_occupancy
_atom_site_U_iso_or_equiv
_atom_site_calc_flag
_atom_site_refinement_flags
_atom_site_disorder_assembly
_atom_site_disorder_group
Pb1 Pb Uiso 0.06630(13) 0.07622(13) 0.75000 1.000 0.0360(3) . . . .
Pb2 Pb Uiso 0.32015(8) 0.07376(8) 0.61852(2) 1.000 0.0310(2) . . . .
Pb3 Pb Uiso 0.43388(11) 0.75000 0.50000 1.000 0.0248(2) . . . .
O1 O Uiso 0.2060(15) 0.3492(16) 0.6153(4) 1.000 0.037(3) . . . .
O2 O Uiso 0.0396(16) 0.3139(17) 0.7086(4) 1.000 0.043(4) . . . .
O3 O Uiso 0.1495(17) 0.1418(16) 0.6704(4) 1.000 0.041(4) . . . .
O4 O Uiso 0.3633(19) 0.2375(15) 0.5592(4) 1.000 0.044(4) . . . .
O5 O Uiso 0.385(2) 0.4696(16) 0.5285(4) 1.000 0.049(4) . . . .
O6 O Uiso 0.136(2) -0.25000 0.50000 1.000 0.054(6) . . . .
O7 O Uiso 0.1013(18) -0.0073(18) 0.5823(5) 1.000 0.049(4) . . . .
O8 O Uiso 0.2905(16) -0.1338(17) 0.5579(4) 1.000 0.042(4) . . . .
O9 O Uiso -0.194(3) 0.135(5) 0.75000 1.000 0.103(12) . . . .
O10 O Uiso 0.304(4) -0.177(4) 0.6754(11) 1.000 0.21(2) . . . .
O11 O Uiso 0.479(3) -0.198(3) 0.6425(10) 1.000 0.125(11) . . . .
O12 O Uiso 0.453(3) -0.355(4) 0.6895(9) 1.000 0.142(12) . . . .
N1 N Uiso 0.410(3) -0.246(2) 0.6695(8) 1.000 0.063(6) . . . .
C1 C Uiso 0.141(2) 0.4121(19) 0.6498(5) 1.000 0.027(3) . . . .
C2 C Uiso 0.108(2) 0.2818(19) 0.6776(5) 1.000 0.025(3) . . . .
C3 C Uiso 0.256(2) 0.467(2) 0.5878(5) 1.000 0.032(4) . . . .
C4 C Uiso 0.339(2) 0.386(2) 0.5566(6) 1.000 0.032(4) . . . .
C5 C Uiso 0.0564(16) -0.1806(16) 0.5315(4) 1.000 0.042(5) . . . .
C6 C Uiso 0.1588(16) -0.1026(16) 0.5588(4) 1.000 0.029(4) . . . .

loop_
_geom_angle_atom_site_label_1
_geom_angle_atom_site_label_2
_geom_angle_atom_site_label_3
_geom_angle
_geom_angle_site_symmetry_1
_geom_angle_site_symmetry_2
_geom_angle_site_symmetry_3
_geom_angle_publ_flag
O2 Pb1 O3 47.8(4) . . . yes
O2 Pb1 O9 74.9(8) . . . yes
O2 Pb1 O2 153.5(5) . . 4_546 yes
O2 Pb1 O2 70.5(5) . . 6_556 yes
O2 Pb1 O3 114.7(4) . . 6_556 yes
O2 Pb1 O2 108.0(4) . . 7_545 yes
O3 Pb1 O9 103.0(4) . . . yes
O2 Pb1 O3 136.3(4) 4_546 . . yes
O2 Pb1 O3 114.7(4) 6_556 . . yes
O3 Pb1 O3 141.6(4) . . 6_556 yes
O2 Pb1 O3 76.4(4) 7_545 . . yes
O2 Pb1 O9 79.2(9) 4_546 . . yes
O2 Pb1 O9 74.9(8) 6_556 . . yes
O3 Pb1 O9 103.0(4) 6_556 . . yes
O2 Pb1 O9 79.2(9) 7_545 . . yes
O2 Pb1 O2 108.0(4) 4_546 . 6_556 yes
O2 Pb1 O3 76.4(4) 4_546 . 6_556 yes
O2 Pb1 O2 61.0(4) 4_546 . 7_545 yes
O2 Pb1 O3 47.8(4) 6_556 . 6_556 yes
O2 Pb1 O2 153.5(5) 6_556 . 7_545 yes
O2 Pb1 O3 136.3(4) 7_545 . 6_556 yes
O1 Pb2 O3 63.3(4) . . . yes
O1 Pb2 O4 62.0(5) . . . yes
O1 Pb2 O7 83.4(5) . . . yes
O1 Pb2 O8 120.3(4) . . . yes
O1 Pb2 O10 132.3(8) . . . yes
O1 Pb2 O11 163.5(7) . . . yes
O1 Pb2 O11 70.7(6) . . 7_655 yes
O3 Pb2 O4 124.7(5) . . . yes
O3 Pb2 O7 84.0(5) . . . yes
O3 Pb2 O8 129.6(5) . . . yes
O3 Pb2 O10 69.2(8) . . . yes
O3 Pb2 O11 108.3(7) . . . yes
O3 Pb2 O11 93.4(7) . . 7_655 yes
O4 Pb2 O7 82.8(5) . . . yes
O4 Pb2 O8 75.3(4) . . . yes
O4 Pb2 O10 165.5(8) . . . yes
O4 Pb2 O11 126.6(7) . . . yes
O4 Pb2 O11 75.8(8) . . 7_655 yes
O7 Pb2 O8 50.2(5) . . . yes
O7 Pb2 O10 95.5(8) . . . yes
O7 Pb2 O11 110.6(7) . . . yes
O7 Pb2 O11 152.0(7) . . 7_655 yes
O8 Pb2 O10 92.5(8) . . . yes
O8 Pb2 O11 76.1(7) . . . yes
O8 Pb2 O11 136.8(7) . . 7_655 yes
O10 Pb2 O11 40.7(10) . . . yes
O10 Pb2 O11 109.7(10) . . 7_655 yes
O11 Pb2 O11 96.8(8) . . 7_655 yes
O5 Pb3 O6 79.9(4) . . 1_565 yes
O5 Pb3 O8 87.9(5) . . 1_565 yes
O5 Pb3 O8 81.7(5) . . 3_556 yes
O5 Pb3 O5 159.8(6) . . 3_566 yes
O4 Pb3 O5 115.5(4) 5_666 . . yes
O5 Pb3 O5 67.9(5) . . 5_666 yes
O4 Pb3 O5 79.0(5) 7_655 . . yes
O5 Pb3 O5 126.7(5) . . 7_655 yes
O6 Pb3 O8 58.9(3) 1_565 . 1_565 yes
O6 Pb3 O8 58.9(3) 1_565 . 3_556 yes
O5 Pb3 O6 79.9(4) 3_566 . 1_565 yes
O4 Pb3 O6 132.9(3) 5_666 . 1_565 yes
O5 Pb3 O6 128.9(4) 5_666 . 1_565 yes
O4 Pb3 O6 132.9(3) 7_655 . 1_565 yes
O5 Pb3 O6 128.9(4) 7_655 . 1_565 yes
O8 Pb3 O8 117.9(5) 1_565 . 3_556 yes
O5 Pb3 O8 81.7(5) 3_566 . 1_565 yes
O4 Pb3 O8 154.1(4) 5_666 . 1_565 yes
O5 Pb3 O8 149.8(4) 5_666 . 1_565 yes
O4 Pb3 O8 78.6(5) 7_655 . 1_565 yes
O5 Pb3 O8 77.6(5) 7_655 . 1_565 yes
O5 Pb3 O8 87.9(5) 3_566 . 3_556 yes
O4 Pb3 O8 78.6(5) 5_666 . 3_556 yes
O5 Pb3 O8 77.6(5) 5_666 . 3_556 yes
O4 Pb3 O8 154.1(4) 7_655 . 3_556 yes
O5 Pb3 O8 149.8(4) 7_655 . 3_556 yes
O4 Pb3 O5 79.0(5) 5_666 . 3_566 yes
O5 Pb3 O5 126.7(5) 3_566 . 5_666 yes
O4 Pb3 O5 115.5(4) 7_655 . 3_566 yes
O5 Pb3 O5 67.9(5) 3_566 . 7_655 yes
O4 Pb3 O5 48.1(4) 5_666 . 5_666 yes
O4 Pb3 O4 94.3(5) 5_666 . 7_655 yes
O4 Pb3 O5 79.3(4) 5_666 . 7_655 yes
O4 Pb3 O5 79.3(4) 7_655 . 5_666 yes
O5 Pb3 O5 102.2(5) 5_666 . 7_655 yes
O4 Pb3 O5 48.1(4) 7_655 . 7_655 yes
Pb2 O1 C1 118.4(10) . . . yes
Pb2 O1 C3 121.1(10) . . . yes
C1 O1 C3 115.1(13) . . . yes
Pb1 O2 C2 105.1(11) . . . yes
Pb1 O2 Pb1 112.4(5) . . 4_556 yes
Pb1 O2 C2 140.3(11) 4_556 . . yes
Pb1 O3 Pb2 144.5(6) . . . yes
Pb1 O3 C2 84.9(10) . . . yes
Pb2 O3 C2 123.9(12) . . . yes
Pb2 O4 C4 124.8(13) . . . yes
Pb2 O4 Pb3 136.8(6) . . 5_666 yes
Pb3 O4 C4 91.9(12) 5_666 . . yes
Pb3 O5 C4 148.3(12) . . . yes
Pb3 O5 Pb3 112.2(6) . . 5_666 yes
Pb3 O5 C4 96.2(11) 5_666 . . yes
Pb3 O6 C5 121.1(9) 1_545 . . yes
C5 O6 C5 117.8(15) . . 3_546 yes
Pb3 O6 C5 121.1(9) 1_545 . 3_546 yes
Pb2 O7 C6 98.5(11) . . . yes
Pb2 O8 C6 86.9(9) . . . yes
Pb2 O8 Pb3 140.8(6) . . 1_545 yes
Pb3 O8 C6 127.1(11) 1_545 . . yes
Pb2 O10 N1 102(2) . . . yes
Pb2 O11 N1 102.5(18) . . . yes
Pb2 O11 Pb2 144.3(13) . . 7_645 yes
Pb2 O11 N1 110.8(18) 7_645 . . yes
O10 N1 O11 115(3) . . . yes
O10 N1 O12 124(3) . . . yes
O11 N1 O12 121(3) . . . yes
O1 C1 C2 110.3(13) . . . yes
O2 C2 O3 121.0(16) . . . yes
O2 C2 C1 119.1(15) . . . yes
O3 C2 C1 119.9(16) . . . yes
O1 C3 C4 109.0(14) . . . yes
O4 C4 O5 122.5(18) . . . yes
O4 C4 C3 119.4(17) . . . yes
O5 C4 C3 118.1(15) . . . yes
O6 C5 C6 108.8(13) . . . yes
O7 C6 O8 124.4(15) . . . yes
O7 C6 C5 114.3(14) . . . yes
O8 C6 C5 121.2(13) . . . yes

loop_
_geom_bond_atom_site_label_1
_geom_bond_atom_site_label_2
_geom_bond_distance
_geom_bond_site_symmetry_1
_geom_bond_site_symmetry_2
_geom_bond_publ_flag
Pb1 O2 2.464(14) . . yes
Pb1 O3 2.893(14) . . yes
Pb1 O9 2.47(3) . . yes
Pb1 O2 2.802(14) . 4_546 yes
Pb1 O2 2.464(14) . 6_556 yes
Pb1 O3 2.893(14) . 6_556 yes
Pb1 O2 2.802(14) . 7_545 yes
Pb2 O1 2.549(14) . . yes
Pb2 O3 2.454(15) . . yes
Pb2 O4 2.490(14) . . yes
Pb2 O7 2.482(17) . . yes
Pb2 O8 2.729(14) . . yes
Pb2 O10 2.88(4) . . yes
Pb2 O11 2.84(3) . . yes
Pb2 O11 2.80(3) . 7_655 yes
Pb3 O5 2.591(14) . . yes
Pb3 O6 2.773(19) . 1_565 yes
Pb3 O8 2.586(14) . 1_565 yes
Pb3 O8 2.586(14) . 3_556 yes
Pb3 O5 2.591(14) . 3_566 yes
Pb3 O4 2.776(16) . 5_666 yes
Pb3 O5 2.684(16) . 5_666 yes
Pb3 O4 2.776(16) . 7_655 yes
Pb3 O5 2.684(16) . 7_655 yes
O1 C1 1.43(2) . . yes
O1 C3 1.45(2) . . yes
O2 C2 1.27(2) . . yes
O3 C2 1.26(2) . . yes
O4 C4 1.27(2) . . yes
O5 C4 1.27(2) . . yes
O6 C5 1.435(17) . . yes
O6 C5 1.435(17) . 3_546 yes
O7 C6 1.26(2) . . yes
O8 C6 1.25(2) . . yes
O10 N1 1.16(4) . . yes
O11 N1 1.20(4) . . yes
O12 N1 1.21(4) . . yes
C1 C2 1.49(2) . . no
C3 C4 1.49(3) . . no
C5 C6 1.49(2) . . no

loop_
_geom_torsion_atom_site_label_1
_geom_torsion_atom_site_label_2
_geom_torsion_atom_site_label_3
_geom_torsion_atom_site_label_4
_geom_torsion
_geom_torsion_site_symmetry_1
_geom_torsion_site_symmetry_2
_geom_torsion_site_symmetry_3
_geom_torsion_site_symmetry_4
_geom_torsion_publ_flag
O3 Pb1 O2 C2 -6.3(10) . . . . no
O3 Pb1 O2 Pb1 -172.8(9) . . . 4_556 no
O9 Pb1 O2 C2 -130.2(13) . . . . no
O2 Pb1 O2 C2 -117.8(13) 4_546 . . . no
O2 Pb1 O2 C2 150.8(13) 6_556 . . . no
O3 Pb1 O2 C2 132.2(11) 6_556 . . . no
O2 Pb1 O2 C2 -57.2(12) 7_545 . . . no
O2 Pb1 O3 Pb2 153.0(13) . . . . no
O2 Pb1 O3 C2 6.1(10) . . . . no
O9 Pb1 O3 Pb2 -151.8(13) . . . . no
O9 Pb1 O3 C2 61.3(15) . . . . no
O2 Pb1 O3 Pb2 -63.9(13) 4_546 . . . no
O2 Pb1 O3 C2 149.2(10) 4_546 . . . no
O2 Pb1 O3 Pb2 129.1(10) 6_556 . . . no
O2 Pb1 O3 C2 -17.8(12) 6_556 . . . no
O3 Pb1 O3 Pb2 76.8(12) 6_556 . . . no
O3 Pb1 O3 C2 -70.1(13) 6_556 . . . no
O2 Pb1 O3 Pb2 -76.5(10) 7_545 . . . no
O2 Pb1 O3 C2 136.6(12) 7_545 . . . no
O3 Pb2 O1 C1 18.2(11) . . . . no
O3 Pb2 O1 C3 170.9(13) . . . . no
O4 Pb2 O1 C1 -169.9(13) . . . . no
O4 Pb2 O1 C3 -17.2(11) . . . . no
O7 Pb2 O1 C1 104.8(12) . . . . no
O7 Pb2 O1 C3 -102.5(12) . . . . no
O8 Pb2 O1 C1 140.3(11) . . . . no
O8 Pb2 O1 C3 -67.0(13) . . . . no
O10 Pb2 O1 C1 13.3(17) . . . . no
O10 Pb2 O1 C3 166.0(14) . . . . no
O11 Pb2 O1 C1 -86.1(14) 7_655 . . . no
O11 Pb2 O1 C3 66.6(14) 7_655 . . . no
O1 Pb2 O3 Pb1 -154.7(12) . . . . no
O1 Pb2 O3 C2 -15.6(14) . . . . no
O4 Pb2 O3 Pb1 -163.4(9) . . . . no
O4 Pb2 O3 C2 -24.3(17) . . . . no
O7 Pb2 O3 Pb1 119.7(10) . . . . no
O7 Pb2 O3 C2 -101.2(15) . . . . no
O8 Pb2 O3 Pb1 96.8(11) . . . . no
O8 Pb2 O3 C2 -124.1(14) . . . . no
O10 Pb2 O3 Pb1 21.4(12) . . . . no
O10 Pb2 O3 C2 160.6(17) . . . . no
O11 Pb2 O3 Pb1 9.9(12) . . . . no
O11 Pb2 O3 C2 149.1(15) . . . . no
O11 Pb2 O3 Pb1 -88.3(11) 7_655 . . . no
O11 Pb2 O3 C2 50.8(16) 7_655 . . . no
O1 Pb2 O4 C4 15.0(15) . . . . no
O1 Pb2 O4 Pb3 158.0(11) . . . 5_666 no
O3 Pb2 O4 C4 23.7(18) . . . . no
O3 Pb2 O4 Pb3 166.8(7) . . . 5_666 no
O7 Pb2 O4 C4 101.3(16) . . . . no
O7 Pb2 O4 Pb3 -115.6(9) . . . 5_666 no
O8 Pb2 O4 C4 152.0(17) . . . . no
O8 Pb2 O4 Pb3 -65.0(8) . . . 5_666 no
O11 Pb2 O4 C4 -148.3(16) . . . . no
O11 Pb2 O4 Pb3 -5.3(13) . . . 5_666 no
O11 Pb2 O4 C4 -60.5(16) 7_655 . . . no
O1 Pb2 O7 C6 139.3(11) . . . . no
O3 Pb2 O7 C6 -157.0(11) . . . . no
O4 Pb2 O7 C6 76.9(11) . . . . no
O8 Pb2 O7 C6 0.0(9) . . . . no
O10 Pb2 O7 C6 -88.7(12) . . . . no
O11 Pb2 O7 C6 -49.7(13) . . . . no
O11 Pb2 O7 C6 117.0(17) 7_655 . . . no
O1 Pb2 O8 C6 -48.7(10) . . . . no
O1 Pb2 O8 Pb3 104.1(9) . . . 1_545 no
O3 Pb2 O8 C6 30.2(11) . . . . no
O3 Pb2 O8 Pb3 -177.0(7) . . . 1_545 no
O4 Pb2 O8 C6 -92.9(10) . . . . no
O4 Pb2 O8 Pb3 59.9(9) . . . 1_545 no
O7 Pb2 O8 C6 0.0(9) . . . . no
O7 Pb2 O8 Pb3 152.8(12) . . . 1_545 no
O10 Pb2 O8 C6 95.0(12) . . . . no
O10 Pb2 O8 Pb3 -112.2(11) . . . 1_545 no
O11 Pb2 O8 C6 132.6(11) . . . . no
O11 Pb2 O8 Pb3 -74.6(10) . . . 1_545 no
O11 Pb2 O8 C6 -142.3(11) 7_655 . . . no
O1 Pb2 O10 N1 -156.2(19) . . . . no
O3 Pb2 O10 N1 -161(3) . . . . no
O7 Pb2 O10 N1 118(2) . . . . no
O8 Pb2 O10 N1 68(2) . . . . no
O11 Pb2 O10 N1 2.3(19) . . . . no
O11 Pb2 O10 N1 -75(2) 7_655 . . . no
O3 Pb2 O11 N1 14(2) . . . . no
O3 Pb2 O11 Pb2 172.8(16) . . . 7_645 no
O4 Pb2 O11 N1 -172.5(17) . . . . no
O4 Pb2 O11 Pb2 -14(2) . . . 7_645 no
O7 Pb2 O11 N1 -76(2) . . . . no
O7 Pb2 O11 Pb2 82.3(18) . . . 7_645 no
O8 Pb2 O11 N1 -113(2) . . . . no
O8 Pb2 O11 Pb2 45.2(17) . . . 7_645 no
O10 Pb2 O11 N1 -2.2(19) . . . . no
O10 Pb2 O11 Pb2 156(3) . . . 7_645 no
O11 Pb2 O11 N1 110(2) 7_655 . . . no
O11 Pb2 O11 Pb2 -91.4(19) 7_655 . . 7_645 no
O1 Pb2 O11 Pb2 -62.2(17) . . 7_655 7_655 no
O1 Pb2 O11 N1 140(2) . . 7_655 7_655 no
O3 Pb2 O11 Pb2 -122.3(17) . . 7_655 7_655 no
O3 Pb2 O11 N1 80(2) . . 7_655 7_655 no
O4 Pb2 O11 Pb2 2.6(16) . . 7_655 7_655 no
O4 Pb2 O11 N1 -155(2) . . 7_655 7_655 no
O7 Pb2 O11 Pb2 -39(3) . . 7_655 7_655 no
O7 Pb2 O11 N1 164.0(17) . . 7_655 7_655 no
O8 Pb2 O11 Pb2 52(2) . . 7_655 7_655 no
O8 Pb2 O11 N1 -106(2) . . 7_655 7_655 no
O10 Pb2 O11 Pb2 168.6(17) . . 7_655 7_655 no
O10 Pb2 O11 N1 11(3) . . 7_655 7_655 no
O11 Pb2 O11 Pb2 128.8(18) . . 7_655 7_655 no
O11 Pb2 O11 N1 -29(2) . . 7_655 7_655 no
O6 Pb3 O5 C4 -69(3) 1_565 . . . no
O8 Pb3 O5 C4 -10(3) 1_565 . . . no
O8 Pb3 O5 C4 -128(3) 3_556 . . . no
O5 Pb3 O5 C4 -69(3) 3_566 . . . no
O4 Pb3 O5 C4 159(3) 5_666 . . . no
O5 Pb3 O5 C4 152(3) 5_666 . . . no
O4 Pb3 O5 C4 69(3) 7_655 . . . no
O5 Pb3 O5 C4 63(3) 7_655 . . . no
Pb2 O1 C1 C2 -19.8(18) . . . . no
C3 O1 C1 C2 -174.0(15) . . . . no
Pb2 O1 C3 C4 18.3(18) . . . . no
C1 O1 C3 C4 171.9(15) . . . . no
Pb1 O2 C2 O3 13(2) . . . . no
Pb1 O2 C2 C1 -166.7(13) . . . . no
Pb1 O2 C2 O3 172.8(13) 4_556 . . . no
Pb1 O2 C2 C1 -6(3) 4_556 . . . no
Pb1 O3 C2 O2 -10.3(17) . . . . no
Pb1 O3 C2 C1 168.9(16) . . . . no
Pb2 O3 C2 O2 -167.8(13) . . . . no
Pb2 O3 C2 C1 11(2) . . . . no
Pb2 O4 C4 O5 167.5(15) . . . . no
Pb2 O4 C4 C3 -11(3) . . . . no
Pb3 O4 C4 O5 12(2) 5_666 . . . no
Pb3 O4 C4 C3 -167.0(15) 5_666 . . . no
Pb3 O5 C4 O4 -166.1(18) . . . . no
Pb3 O5 C4 C3 13(4) . . . . no
Pb3 O5 C4 O4 -12(2) 5_666 . . . no
Pb3 O5 C4 C3 166.6(14) 5_666 . . . no
Pb3 O6 C5 C6 5.4(12) 1_545 . . . no
C5 O6 C5 C6 -174.6(9) 3_546 . . . no
Pb2 O7 C6 O8 -0.1(18) . . . . no
Pb2 O7 C6 C5 179.1(10) . . . . no
Pb2 O8 C6 O7 0.1(16) . . . . no
Pb2 O8 C6 C5 -179.0(12) . . . . no
Pb3 O8 C6 O7 -158.8(13) 1_545 . . . no
Pb3 O8 C6 C5 22(2) 1_545 . . . no
Pb2 O10 N1 O11 -4(3) . . . . no
Pb2 O10 N1 O12 174(3) . . . . no
Pb2 O11 N1 O10 4(3) . . . . no
Pb2 O11 N1 O12 -174(2) . . . . no
Pb2 O11 N1 O10 -163(2) 7_645 . . . no
Pb2 O11 N1 O12 20(4) 7_645 . . . no
O1 C1 C2 O2 -174.5(16) . . . . no
O1 C1 C2 O3 6(2) . . . . no
O1 C3 C4 O4 -5(2) . . . . no
O1 C3 C4 O5 176.2(17) . . . . no
O6 C5 C6 O7 164.3(12) . . . . no
O6 C5 C6 O8 -16.6(18) . . . . no
